data_7246190
loop_
_publ_author_name
'Surampudi, Anuja Venkata Sai Durga'
'Ramakrishna, Sistla'
'Pallavi, Alegete'
'Balasubramanian, Sridhar'

_publ_section_title
;
 Novel salts and cocrystals of the antifolate drug trimethoprim and their
 role in the enhancement of solubility and dissolution
;
_journal_issue 8
_journal_name_full CrystEngComm
_journal_page_first 1220
_journal_page_last 1231
_journal_paper_doi 10.1039/D2CE01436J
_journal_volume 25
_journal_year 2023
_chemical_formula_moiety 'C14 H19 N4 O3, C9 H9 N4 O4'
_chemical_formula_sum 'C23 H28 N8 O7'
_chemical_formula_weight 528.53
_space_group_crystal_system triclinic
_space_group_IT_number 2
_space_group_name_Hall '-P 1'
_space_group_name_H-M_alt 'P -1'
_atom_sites_solution_hydrogens mixed
_audit_creation_method SHELXL-2018/3
_audit_update_record
;
2022-06-20 deposited with the CCDC.	2023-01-20 downloaded from the CCDC.
;
_cell_angle_alpha 104.2296(6)
_cell_angle_beta 95.4410(7)
_cell_angle_gamma 97.9255(7)
_cell_formula_units_Z 2
_cell_length_a 7.9637(2)
_cell_length_b 9.4953(2)
_cell_length_c 17.6571(4)
_cell_measurement_reflns_used 9639
_cell_measurement_temperature 294(2)
_cell_measurement_theta_max 30.4005
_cell_measurement_theta_min 2.2445
_cell_volume 1270.29(5)
_computing_cell_refinement '<i>SAINT</i> (Bruker, 2016)'
_computing_data_collection '<i>APEX3</i> (Bruker, 2016)'
_computing_data_reduction 'Bruker SAINT'
_computing_molecular_graphics 'Bruker SHELXTL'
_computing_publication_material 'Bruker SHELXTL'
_computing_structure_refinement 'SHELXL-2018/3 (Sheldrick, 2018)'
_computing_structure_solution 'SHELXT 2018/2 (Sheldrick, 2018)'
_diffrn_ambient_temperature 294(2)
_diffrn_measured_fraction_theta_full 0.992
_diffrn_measured_fraction_theta_max 0.992
_diffrn_measurement_device_type 'Bruker D8 QUEST PHOTON-100'
_diffrn_measurement_method '\w and \f'
_diffrn_radiation_type MoK\a
_diffrn_radiation_wavelength 0.71073
_diffrn_reflns_av_R_equivalents 0.0671
_diffrn_reflns_av_unetI/netI 0.0558
_diffrn_reflns_Laue_measured_fraction_full 0.992
_diffrn_reflns_Laue_measured_fraction_max 0.992
_diffrn_reflns_limit_h_max 9
_diffrn_reflns_limit_h_min -9
_diffrn_reflns_limit_k_max 11
_diffrn_reflns_limit_k_min -11
_diffrn_reflns_limit_l_max 20
_diffrn_reflns_limit_l_min -20
_diffrn_reflns_number 23764
_diffrn_reflns_point_group_measured_fraction_full 0.992
_diffrn_reflns_point_group_measured_fraction_max 0.992
_diffrn_reflns_theta_full 24.994
_diffrn_reflns_theta_max 24.994
_diffrn_reflns_theta_min 2.244
_exptl_absorpt_coefficient_mu 0.105
_exptl_absorpt_correction_T_max 0.7461
_exptl_absorpt_correction_T_min 0.4967
_exptl_absorpt_correction_type multi-scan
_exptl_absorpt_process_details
;
 SADABS 2016/2: Krause, L., Herbst-Irmer, R., Sheldrick G.M. & Stalke D.,
 J. Appl. Cryst. 48 (2015) 3-10
;
_exptl_crystal_colour COLOURLESS
_exptl_crystal_density_diffrn 1.382
_exptl_crystal_description BLOCK
_exptl_crystal_F_000 556
_exptl_crystal_size_max 0.270
_exptl_crystal_size_mid 0.240
_exptl_crystal_size_min 0.160
_refine_diff_density_max 0.206
_refine_diff_density_min -0.211
_refine_diff_density_rms 0.047
_refine_ls_extinction_method none
_refine_ls_goodness_of_fit_ref 1.028
_refine_ls_hydrogen_treatment mixed
_refine_ls_matrix_type full
_refine_ls_number_parameters 368
_refine_ls_number_reflns 4441
_refine_ls_number_restraints 0
_refine_ls_restrained_S_all 1.028
_refine_ls_R_factor_all 0.0526
_refine_ls_R_factor_gt 0.0450
_refine_ls_shift/su_max 0.000
_refine_ls_shift/su_mean 0.000
_refine_ls_structure_factor_coef Fsqd
_refine_ls_weighting_details 'w=1/[\s^2^(Fo^2^)+(0.0620P)^2^+0.3449P] where P=(Fo^2^+2Fc^2^)/3'
_refine_ls_weighting_scheme calc
_refine_ls_wR_factor_gt 0.1181
_refine_ls_wR_factor_ref 0.1261
_reflns_Friedel_coverage 0.000
_reflns_number_gt 3757
_reflns_number_total 4441
_reflns_threshold_expression 'I > 2\s(I)'
_cod_data_source_file d2ce01436j2.cif
_cod_data_source_block KB194_0m
_cod_depositor_comments 'Adding full bibliography for 7246190--7246193.cif.'
_cod_database_code 7246190
_shelx_shelxl_version_number 2018/3
_shelx_space_group_comment
;
The symmetry employed for this shelxl refinement is uniquely defined
by the following loop, which should always be used as a source of
symmetry information in preference to the above space-group names.
They are only intended as comments.
;
_shelx_estimated_absorpt_t_min 0.972
_shelx_estimated_absorpt_t_max 0.983

loop_
_space_group_symop_operation_xyz
'x, y, z'
'-x, -y, -z'

loop_
_atom_site_label
_atom_site_type_symbol
_atom_site_fract_x
_atom_site_fract_y
_atom_site_fract_z
_atom_site_U_iso_or_equiv
_atom_site_adp_type
_atom_site_occupancy
_atom_site_site_symmetry_order
_atom_site_calc_flag
_atom_site_refinement_flags_posn
_atom_site_refinement_flags_adp
_atom_site_refinement_flags_occupancy
_atom_site_disorder_assembly
_atom_site_disorder_group
C1 C 0.5069(2) 0.51323(17) 0.38199(9) 0.0337(3) Uani 1 1 d . . . . .
C2 C 0.3629(2) 0.39482(17) 0.35843(9) 0.0353(4) Uani 1 1 d . . . . .
C3 C 0.5030(2) 0.24886(17) 0.41964(9) 0.0348(4) Uani 1 1 d . . . . .
C4 C 0.6449(2) 0.48479(17) 0.42330(9) 0.0364(4) Uani 1 1 d . . . . .
H4 H 0.741585 0.557283 0.439966 0.044 Uiso 1 1 calc R U . . .
C5 C 0.5010(2) 0.65985(17) 0.36435(9) 0.0360(4) Uani 1 1 d . . . . .
H5A H 0.576673 0.734763 0.405446 0.043 Uiso 1 1 calc R U . . .
H5B H 0.385851 0.681143 0.367728 0.043 Uiso 1 1 calc R U . . .
C6 C 0.54957(19) 0.67529(17) 0.28496(9) 0.0336(3) Uani 1 1 d . . . . .
C7 C 0.5327(2) 0.80667(18) 0.26581(10) 0.0385(4) Uani 1 1 d . . . . .
H7 H 0.485703 0.878066 0.299348 0.046 Uiso 1 1 calc R U . . .
C8 C 0.5857(2) 0.83190(18) 0.19681(10) 0.0403(4) Uani 1 1 d . . . . .
C9 C 0.6575(2) 0.72515(19) 0.14665(10) 0.0407(4) Uani 1 1 d . . . . .
C10 C 0.6712(2) 0.59329(18) 0.16528(9) 0.0385(4) Uani 1 1 d . . . . .
C11 C 0.6178(2) 0.56812(18) 0.23459(9) 0.0369(4) Uani 1 1 d . . . . .
H11 H 0.627934 0.479652 0.246911 0.044 Uiso 1 1 calc R U . . .
C12 C 0.5186(3) 1.0745(2) 0.22528(14) 0.0631(6) Uani 1 1 d . . . . .
H12A H 0.502999 1.150628 0.199440 0.095 Uiso 1 1 calc R U . . .
H12B H 0.602840 1.113644 0.271021 0.095 Uiso 1 1 calc R U . . .
H12C H 0.412090 1.038913 0.240949 0.095 Uiso 1 1 calc R U . . .
C13 C 0.6071(3) 0.7334(4) 0.01394(13) 0.0910(9) Uani 1 1 d . . . . .
H13A H 0.666586 0.754638 -0.027803 0.137 Uiso 1 1 calc R U . . .
H13B H 0.525122 0.798296 0.025281 0.137 Uiso 1 1 calc R U . . .
H13C H 0.549041 0.633083 -0.001996 0.137 Uiso 1 1 calc R U . . .
C14 C 0.7670(3) 0.3613(2) 0.12968(12) 0.0643(6) Uani 1 1 d . . . . .
H14A H 0.658338 0.306800 0.133080 0.097 Uiso 1 1 calc R U . . .
H14B H 0.839565 0.381644 0.179015 0.097 Uiso 1 1 calc R U . . .
H14C H 0.819563 0.304436 0.088562 0.097 Uiso 1 1 calc R U . . .
O1 O 0.57435(19) 0.95716(14) 0.17280(8) 0.0596(4) Uani 1 1 d . . . . .
O2 O 0.72551(16) 0.75399(16) 0.08207(7) 0.0570(4) Uani 1 1 d . . . . .
O3 O 0.74255(17) 0.49539(15) 0.11256(7) 0.0526(3) Uani 1 1 d . . . . .
N1 N 0.36346(17) 0.26777(14) 0.37866(8) 0.0392(3) Uani 1 1 d . . . . .
N2 N 0.64602(17) 0.35330(15) 0.44111(8) 0.0370(3) Uani 1 1 d . . . . .
H2N H 0.739(3) 0.332(2) 0.4724(12) 0.060(6) Uiso 1 1 d . . . . .
N3 N 0.2213(2) 0.40564(19) 0.31560(10) 0.0499(4) Uani 1 1 d . . . . .
H3NA H 0.140(3) 0.325(3) 0.3052(13) 0.070(7) Uiso 1 1 d . . . . .
H3NB H 0.205(2) 0.488(2) 0.3001(11) 0.051(5) Uiso 1 1 d . . . . .
N4 N 0.5049(2) 0.12245(16) 0.43917(9) 0.0453(4) Uani 1 1 d . . . . .
H4NA H 0.404(3) 0.062(2) 0.4316(12) 0.055(6) Uiso 1 1 d . . . . .
H4NB H 0.594(3) 0.114(2) 0.4724(12) 0.053(5) Uiso 1 1 d . . . . .
C15 C 0.8863(2) 0.1569(2) 0.88748(10) 0.0460(4) Uani 1 1 d . . . . .
C16 C 0.91699(19) 0.26441(18) 0.77262(9) 0.0358(4) Uani 1 1 d . . . . .
C17 C 0.96507(19) 0.12848(17) 0.73552(9) 0.0329(3) Uani 1 1 d . . . . .
C18 C 0.96932(19) 0.01495(17) 0.77037(9) 0.0351(4) Uani 1 1 d . . . . .
C19 C 0.9486(4) -0.0897(3) 0.88401(13) 0.0738(7) Uani 1 1 d . . . . .
H19A H 0.923173 -0.183667 0.845703 0.111 Uiso 1 1 calc R U . . .
H19B H 0.872274 -0.087543 0.923070 0.111 Uiso 1 1 calc R U . . .
H19C H 1.064538 -0.074617 0.908922 0.111 Uiso 1 1 calc R U . . .
C20 C 0.8273(3) 0.4048(2) 0.89391(12) 0.0570(5) Uani 1 1 d . . . . .
H20A H 0.750539 0.439826 0.860252 0.085 Uiso 1 1 calc R U . . .
H20B H 0.927726 0.478161 0.913952 0.085 Uiso 1 1 calc R U . . .
H20C H 0.771553 0.385580 0.937076 0.085 Uiso 1 1 calc R U . . .
C21 C 1.0492(2) -0.05821(18) 0.65903(9) 0.0398(4) Uani 1 1 d . . . . .
H21 H 1.086589 -0.116498 0.615533 0.048 Uiso 1 1 calc R U . . .
C22 C 1.0554(2) 0.16583(19) 0.60712(9) 0.0375(4) Uani 1 1 d . . . . .
H22A H 1.132175 0.119857 0.573014 0.045 Uiso 1 1 calc R U . . .
H22B H 1.115030 0.263002 0.636270 0.045 Uiso 1 1 calc R U . . .
C23 C 0.8995(2) 0.18366(17) 0.55585(9) 0.0350(4) Uani 1 1 d . . . . .
N5 N 0.92718(18) 0.02657(16) 0.84506(8) 0.0421(3) Uani 1 1 d . . . . .
N6 N 0.87640(18) 0.26824(16) 0.84862(8) 0.0415(3) Uani 1 1 d . . . . .
N7 N 1.01945(16) 0.07908(14) 0.66305(7) 0.0343(3) Uani 1 1 d . . . . .
N8 N 1.02012(18) -0.10326(15) 0.72303(8) 0.0410(3) Uani 1 1 d . . . . .
O4 O 0.8565(2) 0.17328(18) 0.95508(8) 0.0709(4) Uani 1 1 d . . . . .
O5 O 0.90779(16) 0.36908(13) 0.74401(7) 0.0480(3) Uani 1 1 d . . . . .
O6 O 0.76588(16) 0.09423(15) 0.54810(8) 0.0593(4) Uani 1 1 d . . . . .
O7 O 0.92195(15) 0.28516(14) 0.52246(7) 0.0495(3) Uani 1 1 d . . . . .

loop_
_atom_site_aniso_label
_atom_site_aniso_U_11
_atom_site_aniso_U_22
_atom_site_aniso_U_33
_atom_site_aniso_U_23
_atom_site_aniso_U_13
_atom_site_aniso_U_12
C1 0.0429(8) 0.0313(8) 0.0293(8) 0.0086(6) 0.0082(6) 0.0103(7)
C2 0.0427(8) 0.0318(8) 0.0334(8) 0.0098(6) 0.0036(6) 0.0122(7)
C3 0.0433(9) 0.0327(8) 0.0306(8) 0.0099(6) 0.0040(6) 0.0114(7)
C4 0.0410(9) 0.0347(9) 0.0343(8) 0.0106(7) 0.0058(7) 0.0061(7)
C5 0.0447(9) 0.0299(8) 0.0353(8) 0.0091(7) 0.0081(7) 0.0100(7)
C6 0.0349(8) 0.0320(8) 0.0336(8) 0.0094(6) 0.0016(6) 0.0053(6)
C7 0.0439(9) 0.0333(9) 0.0400(9) 0.0110(7) 0.0046(7) 0.0101(7)
C8 0.0446(9) 0.0353(9) 0.0425(9) 0.0174(7) -0.0012(7) 0.0032(7)
C9 0.0379(8) 0.0477(10) 0.0372(9) 0.0165(8) 0.0023(7) 0.0017(7)
C10 0.0373(8) 0.0413(9) 0.0353(8) 0.0070(7) 0.0042(7) 0.0080(7)
C11 0.0424(8) 0.0330(8) 0.0373(8) 0.0117(7) 0.0043(7) 0.0092(7)
C12 0.0777(14) 0.0406(11) 0.0812(15) 0.0297(10) 0.0126(11) 0.0188(10)
C13 0.0896(18) 0.140(3) 0.0446(12) 0.0397(15) 0.0042(12) -0.0006(17)
C14 0.0922(16) 0.0539(12) 0.0531(12) 0.0089(10) 0.0224(11) 0.0342(11)
O1 0.0870(10) 0.0442(8) 0.0568(8) 0.0281(6) 0.0099(7) 0.0150(7)
O2 0.0554(8) 0.0751(10) 0.0472(7) 0.0301(7) 0.0126(6) 0.0043(7)
O3 0.0652(8) 0.0554(8) 0.0431(7) 0.0118(6) 0.0195(6) 0.0232(6)
N1 0.0427(7) 0.0329(7) 0.0436(8) 0.0149(6) -0.0022(6) 0.0088(6)
N2 0.0408(7) 0.0379(8) 0.0359(7) 0.0154(6) 0.0012(6) 0.0108(6)
N3 0.0490(9) 0.0362(8) 0.0666(10) 0.0247(8) -0.0117(7) 0.0068(7)
N4 0.0504(9) 0.0378(8) 0.0515(9) 0.0229(7) -0.0062(7) 0.0082(7)
C15 0.0487(10) 0.0557(11) 0.0379(9) 0.0167(8) 0.0072(7) 0.0149(8)
C16 0.0335(8) 0.0369(9) 0.0393(9) 0.0139(7) -0.0002(6) 0.0105(6)
C17 0.0355(8) 0.0338(8) 0.0318(8) 0.0123(6) 0.0008(6) 0.0101(6)
C18 0.0372(8) 0.0349(8) 0.0343(8) 0.0123(7) -0.0022(6) 0.0085(6)
C19 0.123(2) 0.0614(14) 0.0531(12) 0.0354(11) 0.0168(12) 0.0302(13)
C20 0.0631(12) 0.0541(12) 0.0551(11) 0.0056(9) 0.0157(9) 0.0250(9)
C21 0.0481(9) 0.0363(9) 0.0347(8) 0.0068(7) 0.0007(7) 0.0143(7)
C22 0.0379(8) 0.0438(9) 0.0342(8) 0.0164(7) 0.0045(7) 0.0072(7)
C23 0.0406(8) 0.0361(9) 0.0307(8) 0.0115(7) 0.0031(6) 0.0112(7)
N5 0.0544(8) 0.0426(8) 0.0350(7) 0.0185(6) 0.0051(6) 0.0132(7)
N6 0.0450(8) 0.0438(8) 0.0384(8) 0.0101(6) 0.0066(6) 0.0173(6)
N7 0.0385(7) 0.0367(7) 0.0300(7) 0.0117(6) 0.0015(5) 0.0109(5)
N8 0.0519(8) 0.0327(7) 0.0383(8) 0.0099(6) -0.0018(6) 0.0117(6)
O4 0.0996(12) 0.0847(11) 0.0411(8) 0.0235(7) 0.0272(7) 0.0339(9)
O5 0.0580(8) 0.0391(7) 0.0548(7) 0.0220(6) 0.0047(6) 0.0199(6)
O6 0.0442(7) 0.0613(9) 0.0766(9) 0.0418(8) -0.0158(6) -0.0043(6)
O7 0.0521(7) 0.0531(8) 0.0513(7) 0.0312(6) 0.0003(6) 0.0083(6)

loop_
_atom_type_symbol
_atom_type_description
_atom_type_scat_dispersion_real
_atom_type_scat_dispersion_imag
_atom_type_scat_source
C C 0.0033 0.0016 'International Tables Vol C Tables 4.2.6.8 and 6.1.1.4'
H H 0.0000 0.0000 'International Tables Vol C Tables 4.2.6.8 and 6.1.1.4'
N N 0.0061 0.0033 'International Tables Vol C Tables 4.2.6.8 and 6.1.1.4'
O O 0.0106 0.0060 'International Tables Vol C Tables 4.2.6.8 and 6.1.1.4'

loop_
_geom_angle_atom_site_label_1
_geom_angle_atom_site_label_2
_geom_angle_atom_site_label_3
_geom_angle
_geom_angle_site_symmetry_1
_geom_angle_site_symmetry_3
_geom_angle_publ_flag
C4 C1 C2 115.33(14) . . ?
C4 C1 C5 122.69(14) . . ?
C2 C1 C5 121.94(13) . . ?
N3 C2 N1 116.08(15) . . ?
N3 C2 C1 121.82(15) . . ?
N1 C2 C1 122.10(14) . . ?
N1 C3 N4 119.10(15) . . ?
N1 C3 N2 122.23(14) . . ?
N4 C3 N2 118.66(14) . . ?
C1 C4 N2 121.97(15) . . ?
C1 C4 H4 119.0 . . ?
N2 C4 H4 119.0 . . ?
C1 C5 C6 117.09(13) . . ?
C1 C5 H5A 108.0 . . ?
C6 C5 H5A 108.0 . . ?
C1 C5 H5B 108.0 . . ?
C6 C5 H5B 108.0 . . ?
H5A C5 H5B 107.3 . . ?
C11 C6 C7 119.87(14) . . ?
C11 C6 C5 122.57(14) . . ?
C7 C6 C5 117.46(13) . . ?
C8 C7 C6 120.36(15) . . ?
C8 C7 H7 119.8 . . ?
C6 C7 H7 119.8 . . ?
O1 C8 C7 124.75(16) . . ?
O1 C8 C9 115.38(15) . . ?
C7 C8 C9 119.87(15) . . ?
O2 C9 C10 119.74(15) . . ?
O2 C9 C8 120.55(15) . . ?
C10 C9 C8 119.54(15) . . ?
O3 C10 C9 115.36(14) . . ?
O3 C10 C11 124.14(15) . . ?
C9 C10 C11 120.49(15) . . ?
C6 C11 C10 119.85(14) . . ?
C6 C11 H11 120.1 . . ?
C10 C11 H11 120.1 . . ?
O1 C12 H12A 109.5 . . ?
O1 C12 H12B 109.5 . . ?
H12A C12 H12B 109.5 . . ?
O1 C12 H12C 109.5 . . ?
H12A C12 H12C 109.5 . . ?
H12B C12 H12C 109.5 . . ?
O2 C13 H13A 109.5 . . ?
O2 C13 H13B 109.5 . . ?
H13A C13 H13B 109.5 . . ?
O2 C13 H13C 109.5 . . ?
H13A C13 H13C 109.5 . . ?
H13B C13 H13C 109.5 . . ?
O3 C14 H14A 109.5 . . ?
O3 C14 H14B 109.5 . . ?
H14A C14 H14B 109.5 . . ?
O3 C14 H14C 109.5 . . ?
H14A C14 H14C 109.5 . . ?
H14B C14 H14C 109.5 . . ?
C8 O1 C12 117.51(14) . . ?
C9 O2 C13 115.69(15) . . ?
C10 O3 C14 118.27(14) . . ?
C3 N1 C2 118.87(14) . . ?
C3 N2 C4 119.40(13) . . ?
C3 N2 H2N 116.8(13) . . ?
C4 N2 H2N 123.6(13) . . ?
C2 N3 H3NA 113.6(15) . . ?
C2 N3 H3NB 123.6(12) . . ?
H3NA N3 H3NB 122.7(19) . . ?
C3 N4 H4NA 116.3(13) . . ?
C3 N4 H4NB 118.9(13) . . ?
H4NA N4 H4NB 121.6(18) . . ?
O4 C15 N5 121.43(17) . . ?
O4 C15 N6 121.48(17) . . ?
N5 C15 N6 117.07(14) . . ?
O5 C16 N6 121.60(15) . . ?
O5 C16 C17 126.34(15) . . ?
N6 C16 C17 112.05(13) . . ?
C18 C17 N7 105.00(13) . . ?
C18 C17 C16 123.29(14) . . ?
N7 C17 C16 131.68(14) . . ?
N8 C18 C17 112.14(14) . . ?
N8 C18 N5 126.48(14) . . ?
C17 C18 N5 121.38(14) . . ?
N5 C19 H19A 109.5 . . ?
N5 C19 H19B 109.5 . . ?
H19A C19 H19B 109.5 . . ?
N5 C19 H19C 109.5 . . ?
H19A C19 H19C 109.5 . . ?
H19B C19 H19C 109.5 . . ?
N6 C20 H20A 109.5 . . ?
N6 C20 H20B 109.5 . . ?
H20A C20 H20B 109.5 . . ?
N6 C20 H20C 109.5 . . ?
H20A C20 H20C 109.5 . . ?
H20B C20 H20C 109.5 . . ?
N8 C21 N7 113.84(14) . . ?
N8 C21 H21 123.1 . . ?
N7 C21 H21 123.1 . . ?
N7 C22 C23 115.25(13) . . ?
N7 C22 H22A 108.5 . . ?
C23 C22 H22A 108.5 . . ?
N7 C22 H22B 108.5 . . ?
C23 C22 H22B 108.5 . . ?
H22A C22 H22B 107.5 . . ?
O6 C23 O7 126.12(15) . . ?
O6 C23 C22 118.18(14) . . ?
O7 C23 C22 115.63(14) . . ?
C18 N5 C15 119.74(14) . . ?
C18 N5 C19 120.43(15) . . ?
C15 N5 C19 119.26(15) . . ?
C15 N6 C16 126.26(14) . . ?
C15 N6 C20 116.38(15) . . ?
C16 N6 C20 117.28(14) . . ?
C21 N7 C17 105.99(13) . . ?
C21 N7 C22 127.42(14) . . ?
C17 N7 C22 126.24(13) . . ?
C21 N8 C18 103.01(13) . . ?

loop_
_geom_bond_atom_site_label_1
_geom_bond_atom_site_label_2
_geom_bond_distance
_geom_bond_site_symmetry_2
_geom_bond_publ_flag
C1 C4 1.356(2) . ?
C1 C2 1.441(2) . ?
C1 C5 1.505(2) . ?
C2 N3 1.327(2) . ?
C2 N1 1.340(2) . ?
C3 N1 1.326(2) . ?
C3 N4 1.329(2) . ?
C3 N2 1.359(2) . ?
C4 N2 1.362(2) . ?
C4 H4 0.9300 . ?
C5 C6 1.524(2) . ?
C5 H5A 0.9700 . ?
C5 H5B 0.9700 . ?
C6 C11 1.386(2) . ?
C6 C7 1.391(2) . ?
C7 C8 1.390(2) . ?
C7 H7 0.9300 . ?
C8 O1 1.3685(19) . ?
C8 C9 1.397(2) . ?
C9 O2 1.3780(19) . ?
C9 C10 1.386(2) . ?
C10 O3 1.369(2) . ?
C10 C11 1.397(2) . ?
C11 H11 0.9300 . ?
C12 O1 1.416(3) . ?
C12 H12A 0.9600 . ?
C12 H12B 0.9600 . ?
C12 H12C 0.9600 . ?
C13 O2 1.412(3) . ?
C13 H13A 0.9600 . ?
C13 H13B 0.9600 . ?
C13 H13C 0.9600 . ?
C14 O3 1.413(2) . ?
C14 H14A 0.9600 . ?
C14 H14B 0.9600 . ?
C14 H14C 0.9600 . ?
N2 H2N 0.95(2) . ?
N3 H3NA 0.90(2) . ?
N3 H3NB 0.91(2) . ?
N4 H4NA 0.90(2) . ?
N4 H4NB 0.90(2) . ?
C15 O4 1.216(2) . ?
C15 N5 1.378(2) . ?
C15 N6 1.402(2) . ?
C16 O5 1.2281(19) . ?
C16 N6 1.403(2) . ?
C16 C17 1.418(2) . ?
C17 C18 1.369(2) . ?
C17 N7 1.382(2) . ?
C18 N8 1.360(2) . ?
C18 N5 1.373(2) . ?
C19 N5 1.458(2) . ?
C19 H19A 0.9600 . ?
C19 H19B 0.9600 . ?
C19 H19C 0.9600 . ?
C20 N6 1.471(2) . ?
C20 H20A 0.9600 . ?
C20 H20B 0.9600 . ?
C20 H20C 0.9600 . ?
C21 N8 1.332(2) . ?
C21 N7 1.343(2) . ?
C21 H21 0.9300 . ?
C22 N7 1.4574(19) . ?
C22 C23 1.520(2) . ?
C22 H22A 0.9700 . ?
C22 H22B 0.9700 . ?
C23 O6 1.240(2) . ?
C23 O7 1.2491(19) . ?

loop_
_geom_hbond_atom_site_label_D
_geom_hbond_atom_site_label_H
_geom_hbond_atom_site_label_A
_geom_hbond_distance_DH
_geom_hbond_distance_HA
_geom_hbond_distance_DA
_geom_hbond_angle_DHA
_geom_hbond_site_symmetry_A
_geom_hbond_publ_flag
C13 H13B O1 0.96 2.63 3.133(3) 112.9 . yes
C14 H14C O4 0.96 2.45 3.356(2) 158.2 1_554 yes
N2 H2N O7 0.95(2) 1.80(2) 2.7497(17) 174.3(19) . yes
N3 H3NA N8 0.90(2) 2.22(3) 3.110(2) 169(2) 2_656 yes
N3 H3NB O5 0.91(2) 2.00(2) 2.8722(19) 161.1(17) 2_666 yes
N4 H4NA O6 0.90(2) 1.99(2) 2.833(2) 155.6(18) 2_656 yes
N4 H4NB O6 0.90(2) 1.88(2) 2.7823(19) 174.9(18) . yes
C21 H21 O7 0.93 2.55 3.442(2) 159.7 2_756 yes

loop_
_geom_torsion_atom_site_label_1
_geom_torsion_atom_site_label_2
_geom_torsion_atom_site_label_3
_geom_torsion_atom_site_label_4
_geom_torsion
_geom_torsion_site_symmetry_1
_geom_torsion_site_symmetry_2
_geom_torsion_site_symmetry_3
_geom_torsion_site_symmetry_4
_geom_torsion_publ_flag
C4 C1 C2 N3 -177.86(15) . . . . ?
C5 C1 C2 N3 4.4(2) . . . . ?
C4 C1 C2 N1 2.4(2) . . . . ?
C5 C1 C2 N1 -175.36(14) . . . . ?
C2 C1 C4 N2 -0.1(2) . . . . ?
C5 C1 C4 N2 177.68(14) . . . . ?
C4 C1 C5 C6 95.06(18) . . . . ?
C2 C1 C5 C6 -87.32(18) . . . . ?
C1 C5 C6 C11 -8.2(2) . . . . ?
C1 C5 C6 C7 175.52(14) . . . . ?
C11 C6 C7 C8 -0.7(2) . . . . ?
C5 C6 C7 C8 175.60(14) . . . . ?
C6 C7 C8 O1 179.91(15) . . . . ?
C6 C7 C8 C9 -0.4(2) . . . . ?
O1 C8 C9 O2 5.9(2) . . . . ?
C7 C8 C9 O2 -173.76(14) . . . . ?
O1 C8 C9 C10 -178.73(14) . . . . ?
C7 C8 C9 C10 1.6(2) . . . . ?
O2 C9 C10 O3 -4.8(2) . . . . ?
C8 C9 C10 O3 179.81(14) . . . . ?
O2 C9 C10 C11 173.83(14) . . . . ?
C8 C9 C10 C11 -1.6(2) . . . . ?
C7 C6 C11 C10 0.8(2) . . . . ?
C5 C6 C11 C10 -175.37(14) . . . . ?
O3 C10 C11 C6 178.89(15) . . . . ?
C9 C10 C11 C6 0.4(2) . . . . ?
C7 C8 O1 C12 5.8(3) . . . . ?
C9 C8 O1 C12 -173.83(16) . . . . ?
C10 C9 O2 C13 101.5(2) . . . . ?
C8 C9 O2 C13 -83.2(2) . . . . ?
C9 C10 O3 C14 177.37(16) . . . . ?
C11 C10 O3 C14 -1.2(2) . . . . ?
N4 C3 N1 C2 -179.33(15) . . . . ?
N2 C3 N1 C2 -0.7(2) . . . . ?
N3 C2 N1 C3 178.20(15) . . . . ?
C1 C2 N1 C3 -2.1(2) . . . . ?
N1 C3 N2 C4 3.0(2) . . . . ?
N4 C3 N2 C4 -178.37(14) . . . . ?
C1 C4 N2 C3 -2.5(2) . . . . ?
O5 C16 C17 C18 -178.64(15) . . . . ?
N6 C16 C17 C18 0.5(2) . . . . ?
O5 C16 C17 N7 3.2(3) . . . . ?
N6 C16 C17 N7 -177.65(15) . . . . ?
N7 C17 C18 N8 -1.18(18) . . . . ?
C16 C17 C18 N8 -179.76(14) . . . . ?
N7 C17 C18 N5 178.25(13) . . . . ?
C16 C17 C18 N5 -0.3(2) . . . . ?
N7 C22 C23 O6 -20.1(2) . . . . ?
N7 C22 C23 O7 162.91(14) . . . . ?
N8 C18 N5 C15 176.68(15) . . . . ?
C17 C18 N5 C15 -2.7(2) . . . . ?
N8 C18 N5 C19 5.4(3) . . . . ?
C17 C18 N5 C19 -173.96(18) . . . . ?
O4 C15 N5 C18 -176.36(17) . . . . ?
N6 C15 N5 C18 5.1(2) . . . . ?
O4 C15 N5 C19 -5.0(3) . . . . ?
N6 C15 N5 C19 176.54(18) . . . . ?
O4 C15 N6 C16 176.23(17) . . . . ?
N5 C15 N6 C16 -5.3(3) . . . . ?
O4 C15 N6 C20 -0.4(3) . . . . ?
N5 C15 N6 C20 178.13(15) . . . . ?
O5 C16 N6 C15 -178.42(15) . . . . ?
C17 C16 N6 C15 2.4(2) . . . . ?
O5 C16 N6 C20 -1.8(2) . . . . ?
C17 C16 N6 C20 178.96(14) . . . . ?
N8 C21 N7 C17 -0.45(18) . . . . ?
N8 C21 N7 C22 173.07(14) . . . . ?
C18 C17 N7 C21 0.95(16) . . . . ?
C16 C17 N7 C21 179.36(16) . . . . ?
C18 C17 N7 C22 -172.67(13) . . . . ?
C16 C17 N7 C22 5.7(3) . . . . ?
C23 C22 N7 C21 106.86(18) . . . . ?
C23 C22 N7 C17 -80.87(19) . . . . ?
N7 C21 N8 C18 -0.25(18) . . . . ?
C17 C18 N8 C21 0.90(18) . . . . ?
N5 C18 N8 C21 -178.49(15) . . . . ?
